data_4028650
loop_
_publ_author_name
'A. Fern\'andez-Mateos'
'S. Encinas Madrazo'
'P. Herrero Teij\'on'
'R. Rabanedo Clemente'
'R. Rubio Gonz\'alez'
'F. Sanz Gonz\'alez'

_publ_contact_author_address
;
Departamento de Qu\'imica Org\'anica,
Universidad de Salamanca,
Plaza de los Ca\'idos,
37008-Salamanca. Spain
;
_publ_contact_author_email afmateos@usal.es
_publ_contact_author_fax '34 923294400'
_publ_contact_author_name 'A. Fer\n'andez-Mateos'
_publ_contact_author_phone '34 923294574'
_publ_section_title
;
 Synthesis of the BCDE Molecular Fragment of Azadiradione Mediated by
 Titanocene(III)
;
_journal_name_full 'Journal of Organic Chemistry'
_journal_page_first 9571
_journal_page_last 9578
_journal_paper_doi 10.1021/jo401646g
_journal_volume 78
_journal_year 2013
_chemical_formula_moiety 'C23 H32 O4'
_chemical_formula_sum 'C23 H32 O4'
_chemical_formula_weight 372.49
_chemical_name_systematic
; 
 ? 
;
_space_group_IT_number 2
_symmetry_cell_setting triclinic
_symmetry_space_group_name_Hall '-P 1'
_symmetry_space_group_name_H-M 'P -1'
_atom_sites_solution_hydrogens geom
_atom_sites_solution_primary direct
_atom_sites_solution_secondary difmap
_audit_creation_method SHELXL-97
_cell_angle_alpha 86.58(3)
_cell_angle_beta 86.95(3)
_cell_angle_gamma 74.18(3)
_cell_formula_units_Z 2
_cell_length_a 6.7150(13)
_cell_length_b 11.402(2)
_cell_length_c 13.724(3)
_cell_measurement_reflns_used 25
_cell_measurement_temperature 298(2)
_cell_measurement_theta_max 20
_cell_measurement_theta_min 8
_cell_volume 1008.4(4)
_computing_cell_refinement 'CRYSOM (Martinez-Ripoll et al., 1996)'
_computing_data_collection 'CRYSOM (Martinez-Ripoll et al., 1996)'
_computing_data_reduction 'XRAY-80 (University of Maryland, 1990)'
_computing_molecular_graphics 'SHELXTL (Sheldrick, 2003)'
_computing_publication_material 'SHELXTL (Sheldrick, 2003)'
_computing_structure_refinement 'SHELXL-97 (Sheldrick, 1997)'
_computing_structure_solution 'SHELXS-97 (Sheldrick, 1990)'
_diffrn_ambient_temperature 298(2)
_diffrn_measured_fraction_theta_full 0.978
_diffrn_measured_fraction_theta_max 0.978
_diffrn_measurement_device_type 'SEIFERT XRD 3003 SC'
_diffrn_measurement_method 2theta-omega
_diffrn_radiation_monochromator graphite
_diffrn_radiation_source 'fine-focus sealed tube'
_diffrn_radiation_type CuK\a
_diffrn_radiation_wavelength 1.54180
_diffrn_reflns_av_R_equivalents 0.0000
_diffrn_reflns_av_sigmaI/netI 0.1181
_diffrn_reflns_limit_h_max 7
_diffrn_reflns_limit_h_min 0
_diffrn_reflns_limit_k_max 12
_diffrn_reflns_limit_k_min -12
_diffrn_reflns_limit_l_max 14
_diffrn_reflns_limit_l_min -14
_diffrn_reflns_number 3355
_diffrn_reflns_theta_full 65.00
_diffrn_reflns_theta_max 65.00
_diffrn_reflns_theta_min 3.23
_diffrn_standards_decay_% 'no decay, variation 0.5'
_diffrn_standards_interval_count 100
_diffrn_standards_number 2
_exptl_absorpt_coefficient_mu 0.655
_exptl_absorpt_correction_type none
_exptl_crystal_colour colourless
_exptl_crystal_density_diffrn 1.227
_exptl_crystal_description Prismatic
_exptl_crystal_F_000 404
_exptl_crystal_size_max 0.25
_exptl_crystal_size_mid 0.15
_exptl_crystal_size_min 0.12
_refine_diff_density_max 0.339
_refine_diff_density_min -0.365
_refine_diff_density_rms 0.111
_refine_ls_extinction_method none
_refine_ls_goodness_of_fit_ref 0.937
_refine_ls_hydrogen_treatment mixed
_refine_ls_matrix_type full
_refine_ls_number_parameters 261
_refine_ls_number_reflns 3355
_refine_ls_number_restraints 0
_refine_ls_restrained_S_all 0.937
_refine_ls_R_factor_all 0.1318
_refine_ls_R_factor_gt 0.0554
_refine_ls_shift/su_max 0.000
_refine_ls_shift/su_mean 0.000
_refine_ls_structure_factor_coef Fsqd
_refine_ls_weighting_details 'calc w=1/[\s^2^(Fo^2^)+(0.1176P)^2^+0.0000P] where P=(Fo^2^+2Fc^2^)/3'
_refine_ls_weighting_scheme calc
_refine_ls_wR_factor_gt 0.1337
_refine_ls_wR_factor_ref 0.2350
_reflns_number_gt 1522
_reflns_number_total 3355
_reflns_threshold_expression >2sigma(I)
_cod_data_source_file jo401646g_si_005.cif
_cod_data_source_block inverfin
_cod_original_cell_volume 1008.4(3)
_cod_original_sg_symbol_Hall -P1
_cod_database_code 4028650

loop_
_symmetry_equiv_pos_as_xyz
'x, y, z'
'-x, -y, -z'

loop_
_atom_site_label
_atom_site_type_symbol
_atom_site_fract_x
_atom_site_fract_y
_atom_site_fract_z
_atom_site_U_iso_or_equiv
_atom_site_adp_type
_atom_site_occupancy
_atom_site_symmetry_multiplicity
_atom_site_calc_flag
_atom_site_refinement_flags
O1 O 0.7658(6) 0.4872(3) -0.0154(3) 0.0507(11) Uani 1 1 d .
O2 O 0.7593(5) 0.5126(3) 0.3618(2) 0.0384(9) Uani 1 1 d .
O3 O 0.4201(6) 0.5257(4) 0.3913(3) 0.0568(11) Uani 1 1 d .
O4 O 0.8804(12) 0.8234(7) -0.2194(4) 0.128(3) Uani 1 1 d .
C1 C 0.8001(9) 0.8041(5) 0.4575(4) 0.0427(13) Uani 1 1 d .
H1A H 0.8768 0.8191 0.5111 0.051 Uiso 1 1 calc R
H1B H 0.6538 0.8373 0.4734 0.051 Uiso 1 1 calc R
C2 C 0.8447(8) 0.6661(4) 0.4482(3) 0.0369(12) Uani 1 1 d .
H2A H 0.8048 0.6283 0.5085 0.044 Uiso 1 1 calc R
H2B H 0.9913 0.6304 0.4346 0.044 Uiso 1 1 calc R
C3 C 0.7183(8) 0.6455(4) 0.3639(4) 0.0316(11) Uani 1 1 d .
C4 C 0.7862(7) 0.6952(4) 0.2634(3) 0.0267(10) Uani 1 1 d .
C5 C 0.6248(7) 0.6860(4) 0.1878(3) 0.0282(11) Uani 1 1 d .
H5 H 0.4887 0.7071 0.2219 0.034 Uiso 1 1 calc R
C6 C 0.6536(7) 0.5594(4) 0.1464(4) 0.0331(11) Uani 1 1 d .
H6A H 0.7510 0.4973 0.1844 0.040 Uiso 1 1 calc R
H6B H 0.5225 0.5388 0.1481 0.040 Uiso 1 1 calc R
C7 C 0.7355(8) 0.5677(4) 0.0425(4) 0.0364(12) Uani 1 1 d .
C8 C 0.7713(9) 0.6931(4) 0.0222(3) 0.0346(12) Uani 1 1 d .
C9 C 0.6058(7) 0.7711(4) 0.0929(3) 0.0274(10) Uani 1 1 d .
C10 C 0.6384(8) 0.8967(4) 0.1071(4) 0.0353(12) Uani 1 1 d .
H10A H 0.6775 0.9294 0.0443 0.042 Uiso 1 1 calc R
H10B H 0.5075 0.9509 0.1288 0.042 Uiso 1 1 calc R
C11 C 0.8000(8) 0.8977(4) 0.1790(3) 0.0345(12) Uani 1 1 d .
H11A H 0.8006 0.9811 0.1889 0.041 Uiso 1 1 calc R
H11B H 0.9360 0.8545 0.1534 0.041 Uiso 1 1 calc R
C12 C 0.7527(7) 0.8361(4) 0.2768(3) 0.0274(11) Uani 1 1 d .
C13 C 0.8575(7) 0.8718(4) 0.3646(3) 0.0317(11) Uani 1 1 d .
C14 C 0.7658(9) 1.0092(5) 0.3790(4) 0.0502(15) Uani 1 1 d .
H14A H 0.8200 1.0313 0.4364 0.075 Uiso 1 1 calc R
H14B H 0.6177 1.0272 0.3863 0.075 Uiso 1 1 calc R
H14C H 0.8024 1.0548 0.3231 0.075 Uiso 1 1 calc R
C15 C 1.0946(8) 0.8490(5) 0.3523(4) 0.0440(14) Uani 1 1 d .
H15A H 1.1591 0.7628 0.3522 0.066 Uiso 1 1 calc R
H15B H 1.1442 0.8829 0.4054 0.066 Uiso 1 1 calc R
H15C H 1.1281 0.8870 0.2917 0.066 Uiso 1 1 calc R
C16 C 1.0072(7) 0.6253(4) 0.2350(4) 0.0338(11) Uani 1 1 d .
H16A H 1.0059 0.5521 0.2042 0.051 Uiso 1 1 calc R
H16B H 1.0875 0.6044 0.2924 0.051 Uiso 1 1 calc R
H16C H 1.0676 0.6753 0.1904 0.051 Uiso 1 1 calc R
C17 C 0.3886(8) 0.7912(5) 0.0504(4) 0.0420(13) Uani 1 1 d .
H17A H 0.3674 0.7138 0.0375 0.063 Uiso 1 1 calc R
H17B H 0.3801 0.8405 -0.0092 0.063 Uiso 1 1 calc R
H17C H 0.2840 0.8319 0.0967 0.063 Uiso 1 1 calc R
C18 C 0.5969(9) 0.4661(5) 0.3795(4) 0.0361(12) Uani 1 1 d .
C19 C 0.6651(10) 0.3296(5) 0.3831(5) 0.0575(17) Uani 1 1 d .
H19A H 0.7467 0.3024 0.3250 0.086 Uiso 1 1 calc R
H19B H 0.5457 0.2984 0.3872 0.086 Uiso 1 1 calc R
H19C H 0.7468 0.3005 0.4393 0.086 Uiso 1 1 calc R
C20 C 0.7797(9) 0.7351(5) -0.0822(4) 0.0458(14) Uani 1 1 d .
C21 C 0.9108(12) 0.7989(8) -0.1221(5) 0.083(2) Uani 1 1 d .
H21 H 1.0079 0.8225 -0.0877 0.099 Uiso 1 1 calc R
C22 C 0.7135(12) 0.7753(7) -0.2403(5) 0.074(2) Uani 1 1 d .
H22 H 0.6515 0.7815 -0.3001 0.089 Uiso 1 1 calc R
C23 C 0.6638(11) 0.7211(7) -0.1604(5) 0.0684(19) Uani 1 1 d .
H23 H 0.5637 0.6782 -0.1558 0.082 Uiso 1 1 calc R
H3 H 0.577(9) 0.682(5) 0.382(4) 0.053(17) Uiso 1 1 d .
H8 H 0.920(7) 0.679(4) 0.050(3) 0.025(12) Uiso 1 1 d .
H12 H 0.592(8) 0.868(5) 0.294(4) 0.048(15) Uiso 1 1 d .

loop_
_atom_site_aniso_label
_atom_site_aniso_U_11
_atom_site_aniso_U_22
_atom_site_aniso_U_33
_atom_site_aniso_U_23
_atom_site_aniso_U_13
_atom_site_aniso_U_12
O1 0.067(3) 0.042(2) 0.046(2) -0.0226(18) -0.0048(19) -0.0134(19)
O2 0.051(2) 0.0260(18) 0.038(2) 0.0029(15) 0.0026(17) -0.0119(16)
O3 0.042(2) 0.048(2) 0.080(3) 0.011(2) -0.009(2) -0.014(2)
O4 0.157(6) 0.175(7) 0.053(4) 0.027(4) 0.017(4) -0.056(5)
C1 0.059(4) 0.041(3) 0.031(3) -0.009(2) 0.001(3) -0.016(3)
C2 0.040(3) 0.041(3) 0.027(3) 0.001(2) 0.000(2) -0.009(2)
C3 0.038(3) 0.023(3) 0.032(3) -0.001(2) 0.005(2) -0.006(2)
C4 0.040(3) 0.022(2) 0.020(2) -0.0023(18) -0.001(2) -0.011(2)
C5 0.029(2) 0.028(3) 0.030(3) -0.003(2) -0.002(2) -0.010(2)
C6 0.026(2) 0.033(3) 0.041(3) -0.005(2) -0.004(2) -0.009(2)
C7 0.041(3) 0.033(3) 0.036(3) -0.005(2) -0.008(2) -0.011(2)
C8 0.051(3) 0.029(3) 0.023(3) -0.002(2) -0.002(2) -0.011(2)
C9 0.029(2) 0.025(2) 0.028(3) -0.0015(19) -0.002(2) -0.0065(19)
C10 0.044(3) 0.028(3) 0.032(3) 0.005(2) -0.004(2) -0.009(2)
C11 0.042(3) 0.030(3) 0.034(3) -0.001(2) -0.001(2) -0.014(2)
C12 0.029(3) 0.020(2) 0.033(3) -0.003(2) -0.001(2) -0.0046(19)
C13 0.037(3) 0.030(3) 0.029(3) -0.009(2) -0.002(2) -0.009(2)
C14 0.067(4) 0.032(3) 0.050(4) -0.016(3) -0.007(3) -0.006(3)
C15 0.044(3) 0.051(3) 0.044(3) -0.010(3) -0.009(3) -0.021(3)
C16 0.035(3) 0.032(3) 0.033(3) -0.006(2) 0.001(2) -0.006(2)
C17 0.038(3) 0.045(3) 0.044(3) 0.003(3) -0.010(2) -0.012(2)
C18 0.046(3) 0.033(3) 0.030(3) 0.006(2) -0.006(2) -0.013(3)
C19 0.076(4) 0.038(3) 0.062(4) 0.006(3) -0.009(3) -0.022(3)
C20 0.064(4) 0.047(3) 0.027(3) -0.004(2) 0.001(3) -0.014(3)
C21 0.085(5) 0.133(7) 0.044(4) 0.013(4) 0.002(4) -0.056(5)
C22 0.088(5) 0.107(6) 0.027(4) 0.012(4) -0.009(3) -0.030(5)
C23 0.075(5) 0.090(5) 0.046(4) -0.002(4) -0.018(3) -0.030(4)

loop_
_atom_type_symbol
_atom_type_description
_atom_type_scat_dispersion_real
_atom_type_scat_dispersion_imag
_atom_type_scat_source
C C 0.0181 0.0091 'International Tables Vol C Tables 4.2.6.8 and 6.1.1.4'
H H 0.0000 0.0000 'International Tables Vol C Tables 4.2.6.8 and 6.1.1.4'
O O 0.0492 0.0322 'International Tables Vol C Tables 4.2.6.8 and 6.1.1.4'

loop_
_geom_angle_atom_site_label_1
_geom_angle_atom_site_label_2
_geom_angle_atom_site_label_3
_geom_angle
C18 O2 C3 116.9(4)
C21 O4 C22 105.8(6)
C2 C1 C13 113.8(4)
C2 C1 H1A 108.8
C13 C1 H1A 108.8
C2 C1 H1B 108.8
C13 C1 H1B 108.8
H1A C1 H1B 107.7
C1 C2 C3 107.4(4)
C1 C2 H2A 110.2
C3 C2 H2A 110.2
C1 C2 H2B 110.2
C3 C2 H2B 110.2
H2A C2 H2B 108.5
O2 C3 C2 104.9(4)
O2 C3 C4 108.9(4)
C2 C3 C4 112.9(4)
O2 C3 H3 111(3)
C2 C3 H3 106(3)
C4 C3 H3 113(3)
C16 C4 C3 110.5(4)
C16 C4 C5 113.0(4)
C3 C4 C5 107.3(4)
C16 C4 C12 114.9(4)
C3 C4 C12 104.5(4)
C5 C4 C12 106.0(4)
C6 C5 C9 102.3(4)
C6 C5 C4 116.2(4)
C9 C5 C4 117.5(4)
C6 C5 H5 106.7
C9 C5 H5 106.7
C4 C5 H5 106.7
C7 C6 C5 106.4(4)
C7 C6 H6A 110.5
C5 C6 H6A 110.5
C7 C6 H6B 110.5
C5 C6 H6B 110.5
H6A C6 H6B 108.6
O1 C7 C6 125.2(5)
O1 C7 C8 126.1(5)
C6 C7 C8 108.7(4)
C20 C8 C7 116.3(4)
C20 C8 C9 119.0(4)
C7 C8 C9 101.1(4)
C20 C8 H8 108(2)
C7 C8 H8 101(2)
C9 C8 H8 110(2)
C10 C9 C17 107.8(4)
C10 C9 C8 113.0(4)
C17 C9 C8 108.8(4)
C10 C9 C5 114.6(4)
C17 C9 C5 109.9(4)
C8 C9 C5 102.5(4)
C11 C10 C9 115.0(4)
C11 C10 H10A 108.5
C9 C10 H10A 108.5
C11 C10 H10B 108.5
C9 C10 H10B 108.5
H10A C10 H10B 107.5
C10 C11 C12 109.8(4)
C10 C11 H11A 109.7
C12 C11 H11A 109.7
C10 C11 H11B 109.7
C12 C11 H11B 109.7
H11A C11 H11B 108.2
C11 C12 C13 113.4(4)
C11 C12 C4 109.4(4)
C13 C12 C4 116.9(4)
C11 C12 H12 108(3)
C13 C12 H12 104(3)
C4 C12 H12 103(3)
C1 C13 C14 107.0(4)
C1 C13 C15 110.7(4)
C14 C13 C15 107.0(4)
C1 C13 C12 108.5(4)
C14 C13 C12 108.5(4)
C15 C13 C12 114.9(4)
C13 C14 H14A 109.5
C13 C14 H14B 109.5
H14A C14 H14B 109.5
C13 C14 H14C 109.5
H14A C14 H14C 109.5
H14B C14 H14C 109.5
C13 C15 H15A 109.5
C13 C15 H15B 109.5
H15A C15 H15B 109.5
C13 C15 H15C 109.5
H15A C15 H15C 109.5
H15B C15 H15C 109.5
C4 C16 H16A 109.5
C4 C16 H16B 109.5
H16A C16 H16B 109.5
C4 C16 H16C 109.5
H16A C16 H16C 109.5
H16B C16 H16C 109.5
C9 C17 H17A 109.5
C9 C17 H17B 109.5
H17A C17 H17B 109.5
C9 C17 H17C 109.5
H17A C17 H17C 109.5
H17B C17 H17C 109.5
O3 C18 O2 124.8(5)
O3 C18 C19 124.4(5)
O2 C18 C19 110.8(5)
C18 C19 H19A 109.5
C18 C19 H19B 109.5
H19A C19 H19B 109.5
C18 C19 H19C 109.5
H19A C19 H19C 109.5
H19B C19 H19C 109.5
C21 C20 C23 104.4(6)
C21 C20 C8 125.1(6)
C23 C20 C8 130.5(6)
O4 C21 C20 110.8(7)
O4 C21 H21 124.6
C20 C21 H21 124.6
C23 C22 O4 107.3(6)
C23 C22 H22 126.3
O4 C22 H22 126.3
C22 C23 C20 111.6(7)
C22 C23 H23 124.2
C20 C23 H23 124.2

loop_
_geom_bond_atom_site_label_1
_geom_bond_atom_site_label_2
_geom_bond_distance
O1 C7 1.218(6)
O2 C18 1.342(6)
O2 C3 1.467(6)
O3 C18 1.205(6)
O4 C21 1.362(8)
O4 C22 1.424(9)
C1 C2 1.531(7)
C1 C13 1.536(7)
C1 H1A 0.9700
C1 H1B 0.9700
C2 C3 1.536(7)
C2 H2A 0.9700
C2 H2B 0.9700
C3 C4 1.553(6)
C3 H3 0.96(6)
C4 C16 1.523(6)
C4 C5 1.567(6)
C4 C12 1.580(6)
C5 C6 1.542(6)
C5 C9 1.566(6)
C5 H5 0.9800
C6 C7 1.508(7)
C6 H6A 0.9700
C6 H6B 0.9700
C7 C8 1.521(7)
C8 C20 1.486(7)
C8 C9 1.554(6)
C8 H8 1.06(4)
C9 C10 1.531(6)
C9 C17 1.553(6)
C10 C11 1.509(6)
C10 H10A 0.9700
C10 H10B 0.9700
C11 C12 1.535(6)
C11 H11A 0.9700
C11 H11B 0.9700
C12 C13 1.556(6)
C12 H12 1.06(5)
C13 C14 1.539(7)
C13 C15 1.543(7)
C14 H14A 0.9600
C14 H14B 0.9600
C14 H14C 0.9600
C15 H15A 0.9600
C15 H15B 0.9600
C15 H15C 0.9600
C16 H16A 0.9600
C16 H16B 0.9600
C16 H16C 0.9600
C17 H17A 0.9600
C17 H17B 0.9600
C17 H17C 0.9600
C18 C19 1.496(7)
C19 H19A 0.9600
C19 H19B 0.9600
C19 H19C 0.9600
C20 C21 1.362(8)
C20 C23 1.401(8)
C21 H21 0.9300
C22 C23 1.299(9)
C22 H22 0.9300
C23 H23 0.9300
